data_2234785
loop_
_publ_author_name
'Xue, Hua Yu'
'Wang, Shi Juan'

_publ_section_title
;
 4-[(2'-Cyanobiphenyl-4-yl)methyl]morpholin-4-ium hexafluoridophosphate
;
_journal_coeditor_code RZ2727
_journal_issue 5
_journal_name_full 'Acta Crystallographica Section E'
_journal_page_first o1382
_journal_paper_doi 10.1107/S160053681201358X
_journal_volume 68
_journal_year 2012
_chemical_formula_iupac 'C18 H19 N2 O +, P F6-'
_chemical_formula_moiety 'C18 H19 N2 O +, F6 P -'
_chemical_formula_sum 'C18 H19 F6 N2 O P'
_chemical_formula_weight 424.32
_chemical_name_systematic
;
4-[(2'-Cyanobiphenyl-4-yl)methyl]morpholin-4-ium hexafluoridophosphate
;
_space_group_IT_number 15
_symmetry_cell_setting monoclinic
_symmetry_space_group_name_Hall '-C 2yc'
_symmetry_space_group_name_H-M 'C 1 2/c 1'
_atom_sites_solution_hydrogens geom
_atom_sites_solution_primary direct
_atom_sites_solution_secondary difmap
_audit_creation_method SHELXL-97
_cell_angle_alpha 90.00
_cell_angle_beta 91.07(3)
_cell_angle_gamma 90.00
_cell_formula_units_Z 8
_cell_length_a 24.912(11)
_cell_length_b 10.757(5)
_cell_length_c 14.925(7)
_cell_measurement_reflns_used 4512
_cell_measurement_temperature 293(2)
_cell_measurement_theta_max 27.390
_cell_measurement_theta_min 2.6251
_cell_volume 3999(3)
_computing_cell_refinement 'CrystalClear (Rigaku, 2005)'
_computing_data_collection 'CrystalClear (Rigaku, 2005)'
_computing_data_reduction 'CrystalClear (Rigaku, 2005)'
_computing_molecular_graphics 'SHELXTL (Sheldrick, 2008)'
_computing_publication_material 'SHELXTL (Sheldrick, 2008)'
_computing_structure_refinement 'SHELXL97 (Sheldrick, 2008)'
_computing_structure_solution 'SHELXS97 (Sheldrick, 2008)'
_diffrn_ambient_temperature 293(2)
_diffrn_detector_area_resol_mean 13.6612
_diffrn_measured_fraction_theta_full 0.993
_diffrn_measured_fraction_theta_max 0.993
_diffrn_measurement_device_type 'Rigaku Mercury2'
_diffrn_measurement_method CCD_Profile_fitting
_diffrn_radiation_monochromator graphite
_diffrn_radiation_source 'fine-focus sealed tube'
_diffrn_radiation_type MoK\a
_diffrn_radiation_wavelength 0.71073
_diffrn_reflns_av_R_equivalents 0.0520
_diffrn_reflns_av_sigmaI/netI 0.0374
_diffrn_reflns_limit_h_max 31
_diffrn_reflns_limit_h_min -32
_diffrn_reflns_limit_k_max 13
_diffrn_reflns_limit_k_min -13
_diffrn_reflns_limit_l_max 19
_diffrn_reflns_limit_l_min -19
_diffrn_reflns_number 21155
_diffrn_reflns_theta_full 27.39
_diffrn_reflns_theta_max 27.39
_diffrn_reflns_theta_min 2.06
_exptl_absorpt_coefficient_mu 0.202
_exptl_absorpt_correction_T_max 1.0000
_exptl_absorpt_correction_T_min 0.8130
_exptl_absorpt_correction_type multi-scan
_exptl_absorpt_process_details '(CrystalClear; Rigaku, 2005)'
_exptl_crystal_colour Colourless
_exptl_crystal_density_diffrn 1.410
_exptl_crystal_density_method 'not measured'
_exptl_crystal_description Prism
_exptl_crystal_F_000 1744
_exptl_crystal_size_max 0.2000
_exptl_crystal_size_mid 0.2000
_exptl_crystal_size_min 0.2000
_refine_diff_density_max 0.158
_refine_diff_density_min -0.169
_refine_ls_extinction_method none
_refine_ls_goodness_of_fit_ref 1.191
_refine_ls_hydrogen_treatment constr
_refine_ls_matrix_type full
_refine_ls_number_parameters 308
_refine_ls_number_reflns 4512
_refine_ls_number_restraints 0
_refine_ls_restrained_S_all 1.191
_refine_ls_R_factor_all 0.1171
_refine_ls_R_factor_gt 0.0839
_refine_ls_shift/su_max 0.000
_refine_ls_shift/su_mean 0.000
_refine_ls_structure_factor_coef Fsqd
_refine_ls_weighting_details 'calc w=1/[\s^2^(Fo^2^)+(0.0935P)^2^+1.2795P] where P=(Fo^2^+2Fc^2^)/3'
_refine_ls_weighting_scheme calc
_refine_ls_wR_factor_gt 0.1981
_refine_ls_wR_factor_ref 0.2183
_reflns_number_gt 3216
_reflns_number_total 4512
_reflns_threshold_expression I>2sigma(I)
_cod_data_source_file rz2727.cif
_cod_data_source_block I
_cod_original_sg_symbol_H-M 'C 2/c'
_cod_database_code 2234785
_cod_database_fobs_code 2234785

loop_
_symmetry_equiv_pos_as_xyz
'x, y, z'
'-x, y, -z+1/2'
'x+1/2, y+1/2, z'
'-x+1/2, y+1/2, -z+1/2'
'-x, -y, -z'
'x, -y, z-1/2'
'-x+1/2, -y+1/2, -z'
'x+1/2, -y+1/2, z-1/2'

loop_
_atom_site_type_symbol
_atom_site_label
_atom_site_fract_x
_atom_site_fract_y
_atom_site_fract_z
_atom_site_U_iso_or_equiv
_atom_site_adp_type
_atom_site_calc_flag
_atom_site_refinement_flags
_atom_site_occupancy
_atom_site_symmetry_multiplicity
_atom_site_disorder_assembly
_atom_site_disorder_group
N N2 0.32167(9) 0.0538(2) 0.37953(14) 0.0586(6) Uani d . 1 1 . .
H H2A 0.3533 0.0143 0.3918 0.070 Uiso calc R 1 1 . .
C C11 0.36122(12) 0.1175(3) 0.23215(17) 0.0587(7) Uani d . 1 1 . .
C C2 0.49042(11) 0.2243(3) -0.01594(18) 0.0597(7) Uani d . 1 1 . .
C C8 0.44407(11) 0.2199(3) 0.13211(17) 0.0568(7) Uani d . 1 1 . .
N N1 0.42775(12) 0.0475(3) -0.07023(19) 0.0804(8) Uani d . 1 1 . .
C C1 0.48586(12) 0.2708(3) 0.07186(18) 0.0598(7) Uani d . 1 1 . .
C C3 0.52800(13) 0.2724(3) -0.0749(2) 0.0750(9) Uani d . 1 1 . .
H H3A 0.5302 0.2411 -0.1328 0.090 Uiso calc R 1 1 . .
C C15 0.27767(13) -0.0213(3) 0.4206(2) 0.0729(9) Uani d . 1 1 . .
H H15A 0.2431 0.0145 0.4041 0.088 Uiso calc R 1 1 . .
H H15B 0.2787 -0.1056 0.3977 0.088 Uiso calc R 1 1 . .
C C7 0.45498(12) 0.1267(3) -0.04641(19) 0.0624(7) Uani d . 1 1 . .
C C10 0.40494(13) 0.0482(3) 0.21080(19) 0.0679(8) Uani d . 1 1 . .
H H10A 0.4072 -0.0341 0.2296 0.082 Uiso calc R 1 1 . .
C C9 0.44606(13) 0.0986(3) 0.16145(19) 0.0685(8) Uani d . 1 1 . .
H H9A 0.4756 0.0497 0.1478 0.082 Uiso calc R 1 1 . .
C C14 0.31444(13) 0.0585(3) 0.27939(19) 0.0697(8) Uani d . 1 1 . .
H H14A 0.2821 0.1050 0.2649 0.084 Uiso calc R 1 1 . .
H H14B 0.3095 -0.0255 0.2570 0.084 Uiso calc R 1 1 . .
C C12 0.35927(15) 0.2401(3) 0.2056(3) 0.0877(11) Uani d . 1 1 . .
H H12A 0.3301 0.2892 0.2210 0.105 Uiso calc R 1 1 . .
O O1 0.28375(13) 0.0972(4) 0.55657(19) 0.1302(13) Uani d . 1 1 . .
C C13 0.40029(15) 0.2908(3) 0.1561(3) 0.0877(11) Uani d . 1 1 . .
H H13A 0.3984 0.3738 0.1388 0.105 Uiso calc R 1 1 . .
C C6 0.52083(15) 0.3653(3) 0.0969(2) 0.0810(10) Uani d . 1 1 . .
H H6A 0.5191 0.3980 0.1545 0.097 Uiso calc R 1 1 . .
C C4 0.56173(15) 0.3664(3) -0.0467(3) 0.0850(10) Uani d . 1 1 . .
H H4A 0.5869 0.3986 -0.0856 0.102 Uiso calc R 1 1 . .
C C18 0.32429(16) 0.1780(4) 0.4223(3) 0.0940(12) Uani d . 1 1 . .
H H18A 0.2924 0.2252 0.4062 0.113 Uiso calc R 1 1 . .
H H18B 0.3553 0.2229 0.4009 0.113 Uiso calc R 1 1 . .
C C16 0.28390(18) -0.0235(5) 0.5209(2) 0.1058(14) Uani d . 1 1 . .
H H16A 0.2547 -0.0710 0.5462 0.127 Uiso calc R 1 1 . .
H H16B 0.3174 -0.0644 0.5373 0.127 Uiso calc R 1 1 . .
C C5 0.55830(15) 0.4125(4) 0.0386(3) 0.0916(11) Uani d . 1 1 . .
H H5A 0.5813 0.4759 0.0574 0.110 Uiso calc R 1 1 . .
C C17 0.3284(2) 0.1644(5) 0.5233(3) 0.140(2) Uani d . 1 1 . .
H H17A 0.3613 0.1211 0.5394 0.168 Uiso calc R 1 1 . .
H H17B 0.3296 0.2461 0.5507 0.168 Uiso calc R 1 1 . .
P P1 0.15365(4) 0.14226(9) 0.20740(6) 0.0750(3) Uani d . 1 1 . .
F F1 0.1241(5) 0.2534(10) 0.2540(7) 0.141(3) Uani d P 0.65(2) 1 A 1
F F2 0.1364(4) 0.1889(13) 0.1147(8) 0.152(4) Uani d P 0.65(2) 1 A 1
F F3 0.2064(5) 0.2159(11) 0.2041(10) 0.136(4) Uani d P 0.65(2) 1 A 1
F F4 0.0987(4) 0.0652(11) 0.2203(5) 0.113(2) Uani d P 0.65(2) 1 A 1
F F5 0.1803(6) 0.0238(11) 0.1705(8) 0.135(4) Uani d P 0.65(2) 1 A 1
F F6 0.1702(3) 0.0918(8) 0.3061(6) 0.108(2) Uani d P 0.65(2) 1 A 1
F F1' 0.1419(7) 0.2894(14) 0.208(3) 0.161(9) Uani d P 0.35(2) 1 A 2
F F2' 0.1432(9) 0.147(2) 0.1016(11) 0.144(8) Uani d P 0.35(2) 1 A 2
F F3' 0.2163(6) 0.186(2) 0.1825(12) 0.106(5) Uani d P 0.35(2) 1 A 2
F F4' 0.0981(6) 0.116(3) 0.2162(15) 0.168(10) Uani d P 0.35(2) 1 A 2
F F5' 0.1754(15) 0.0133(19) 0.192(2) 0.183(12) Uani d P 0.35(2) 1 A 2
F F6' 0.1687(9) 0.147(4) 0.3025(11) 0.185(10) Uani d P 0.35(2) 1 A 2

loop_
_atom_site_aniso_label
_atom_site_aniso_U_11
_atom_site_aniso_U_22
_atom_site_aniso_U_33
_atom_site_aniso_U_12
_atom_site_aniso_U_13
_atom_site_aniso_U_23
N2 0.0516(13) 0.0768(16) 0.0475(12) 0.0046(12) 0.0073(9) 0.0004(11)
C11 0.0619(17) 0.0708(18) 0.0434(14) 0.0016(14) 0.0008(12) 0.0058(12)
C2 0.0577(16) 0.0639(17) 0.0575(16) 0.0037(13) 0.0061(13) 0.0023(13)
C8 0.0634(17) 0.0610(17) 0.0461(14) 0.0001(13) 0.0020(12) 0.0002(12)
N1 0.0799(19) 0.094(2) 0.0675(17) -0.0107(16) -0.0001(14) -0.0165(15)
C1 0.0620(17) 0.0611(17) 0.0566(16) -0.0026(14) 0.0022(13) 0.0024(13)
C3 0.072(2) 0.084(2) 0.070(2) -0.0006(17) 0.0195(16) 0.0039(16)
C15 0.071(2) 0.085(2) 0.0637(18) -0.0106(17) 0.0155(15) 0.0033(15)
C7 0.0638(18) 0.076(2) 0.0481(15) 0.0040(16) 0.0055(13) -0.0039(14)
C10 0.087(2) 0.0641(17) 0.0537(16) 0.0120(16) 0.0176(15) 0.0115(13)
C9 0.077(2) 0.0720(19) 0.0575(17) 0.0198(16) 0.0156(15) 0.0090(14)
C14 0.0677(19) 0.091(2) 0.0504(16) -0.0039(17) -0.0038(13) 0.0087(15)
C12 0.078(2) 0.085(2) 0.101(3) 0.0250(19) 0.032(2) 0.026(2)
O1 0.123(2) 0.188(3) 0.0812(18) -0.057(2) 0.0535(16) -0.049(2)
C13 0.097(3) 0.0618(19) 0.106(3) 0.0170(18) 0.034(2) 0.0198(18)
C6 0.091(2) 0.083(2) 0.069(2) -0.0196(19) -0.0070(18) -0.0045(17)
C4 0.077(2) 0.085(2) 0.094(3) -0.0058(19) 0.0180(19) 0.017(2)
C18 0.095(3) 0.093(3) 0.096(3) -0.028(2) 0.040(2) -0.034(2)
C16 0.103(3) 0.153(4) 0.062(2) -0.017(3) 0.027(2) 0.012(2)
C5 0.080(2) 0.088(3) 0.107(3) -0.029(2) -0.001(2) 0.011(2)
C17 0.140(4) 0.196(5) 0.085(3) -0.075(4) 0.052(3) -0.065(3)
P1 0.0695(6) 0.0775(6) 0.0778(6) 0.0104(4) -0.0032(4) -0.0038(4)
F1 0.158(7) 0.082(4) 0.184(7) 0.038(4) 0.042(4) -0.015(4)
F2 0.140(5) 0.199(9) 0.116(7) 0.038(6) -0.024(4) 0.072(6)
F3 0.095(5) 0.089(4) 0.223(10) -0.024(4) -0.005(5) 0.038(5)
F4 0.097(4) 0.146(6) 0.096(4) -0.045(4) -0.004(3) -0.003(3)
F5 0.157(6) 0.112(7) 0.138(5) 0.028(6) 0.075(5) -0.029(5)
F6 0.095(4) 0.136(5) 0.093(4) 0.011(3) -0.012(2) 0.032(4)
F1' 0.129(10) 0.071(7) 0.28(3) 0.023(6) 0.021(10) -0.022(10)
F2' 0.167(14) 0.198(15) 0.068(6) -0.089(13) 0.002(7) -0.033(9)
F3' 0.061(5) 0.143(13) 0.113(7) 0.024(6) -0.004(5) 0.031(7)
F4' 0.059(6) 0.22(3) 0.224(16) -0.005(9) 0.043(7) -0.003(13)
F5' 0.22(2) 0.063(8) 0.27(3) 0.026(9) 0.080(17) 0.050(12)
F6' 0.195(14) 0.30(3) 0.059(8) 0.041(16) -0.016(7) -0.055(11)

loop_
_atom_type_symbol
_atom_type_description
_atom_type_scat_dispersion_real
_atom_type_scat_dispersion_imag
_atom_type_scat_source
C C 0.0033 0.0016 'International Tables Vol C Tables 4.2.6.8 and 6.1.1.4'
H H 0.0000 0.0000 'International Tables Vol C Tables 4.2.6.8 and 6.1.1.4'
N N 0.0061 0.0033 'International Tables Vol C Tables 4.2.6.8 and 6.1.1.4'
O O 0.0106 0.0060 'International Tables Vol C Tables 4.2.6.8 and 6.1.1.4'
F F 0.0171 0.0103 'International Tables Vol C Tables 4.2.6.8 and 6.1.1.4'
P P 0.1023 0.0942 'International Tables Vol C Tables 4.2.6.8 and 6.1.1.4'

loop_
_geom_angle_atom_site_label_1
_geom_angle_atom_site_label_2
_geom_angle_atom_site_label_3
_geom_angle
C18 N2 C15 109.6(2)
C18 N2 C14 113.7(3)
C15 N2 C14 110.5(2)
C18 N2 H2A 107.6
C15 N2 H2A 107.6
C14 N2 H2A 107.6
C10 C11 C12 118.7(3)
C10 C11 C14 120.4(3)
C12 C11 C14 120.8(3)
C3 C2 C1 121.4(3)
C3 C2 C7 119.0(3)
C1 C2 C7 119.5(3)
C9 C8 C13 117.6(3)
C9 C8 C1 121.2(3)
C13 C8 C1 121.1(3)
C6 C1 C2 116.7(3)
C6 C1 C8 123.3(3)
C2 C1 C8 120.0(3)
C4 C3 C2 119.5(3)
C4 C3 H3A 120.2
C2 C3 H3A 120.2
C16 C15 N2 110.7(3)
C16 C15 H15A 109.5
N2 C15 H15A 109.5
C16 C15 H15B 109.5
N2 C15 H15B 109.5
H15A C15 H15B 108.1
N1 C7 C2 178.5(3)
C11 C10 C9 120.9(3)
C11 C10 H10A 119.6
C9 C10 H10A 119.6
C8 C9 C10 121.2(3)
C8 C9 H9A 119.4
C10 C9 H9A 119.4
N2 C14 C11 113.5(2)
N2 C14 H14A 108.9
C11 C14 H14A 108.9
N2 C14 H14B 108.9
C11 C14 H14B 108.9
H14A C14 H14B 107.7
C11 C12 C13 120.6(3)
C11 C12 H12A 119.7
C13 C12 H12A 119.7
C16 O1 C17 109.3(3)
C8 C13 C12 120.9(3)
C8 C13 H13A 119.5
C12 C13 H13A 119.5
C5 C6 C1 121.8(3)
C5 C6 H6A 119.1
C1 C6 H6A 119.1
C5 C4 C3 120.1(3)
C5 C4 H4A 119.9
C3 C4 H4A 119.9
N2 C18 C17 110.0(3)
N2 C18 H18A 109.7
C17 C18 H18A 109.7
N2 C18 H18B 109.7
C17 C18 H18B 109.7
H18A C18 H18B 108.2
O1 C16 C15 111.3(3)
O1 C16 H16A 109.4
C15 C16 H16A 109.4
O1 C16 H16B 109.4
C15 C16 H16B 109.4
H16A C16 H16B 108.0
C4 C5 C6 120.4(3)
C4 C5 H5A 119.8
C6 C5 H5A 119.8
O1 C17 C18 111.0(3)
O1 C17 H17A 109.4
C18 C17 H17A 109.4
O1 C17 H17B 109.4
C18 C17 H17B 109.4
H17A C17 H17B 108.0
F4' P1 F6' 98.6(13)
F4' P1 F5' 100.7(18)
F6' P1 F5' 95.1(17)
F4' P1 F2 83.7(11)
F6' P1 F2 158.7(14)
F5' P1 F2 105.3(13)
F4' P1 F3 160.1(12)
F6' P1 F3 79.0(11)
F5' P1 F3 99.2(14)
F2 P1 F3 91.6(6)
F4' P1 F5 107.3(14)
F6' P1 F5 105.6(15)
F2 P1 F5 93.7(7)
F3 P1 F5 92.3(8)
F4' P1 F1 69.1(11)
F6' P1 F1 70.1(14)
F5' P1 F1 159.6(10)
F2 P1 F1 91.4(6)
F3 P1 F1 91.8(5)
F5 P1 F1 173.4(5)
F4' P1 F2' 87.5(11)
F6' P1 F2' 173.3(14)
F5' P1 F2' 86.4(14)
F3 P1 F2' 94.3(8)
F5 P1 F2' 74.8(10)
F1 P1 F2' 110.0(9)
F4' P1 F1' 90.9(12)
F6' P1 F1' 90.5(12)
F5' P1 F1' 166.2(12)
F2 P1 F1' 68.3(10)
F3 P1 F1' 69.4(7)
F5 P1 F1' 153.1(13)
F2' P1 F1' 86.7(11)
F6' P1 F4 96.0(13)
F5' P1 F4 81.5(13)
F2 P1 F4 93.0(6)
F3 P1 F4 175.0(6)
F5 P1 F4 89.4(7)
F1 P1 F4 86.1(6)
F2' P1 F4 90.7(7)
F1' P1 F4 110.5(8)
F4' P1 F6 94.7(11)
F5' P1 F6 74.9(13)
F2 P1 F6 178.3(5)
F3 P1 F6 90.0(5)
F5 P1 F6 86.8(6)
F1 P1 F6 88.0(4)
F2' P1 F6 161.3(9)
F1' P1 F6 111.8(12)
F4 P1 F6 85.4(4)
F4' P1 F3' 170.8(13)
F6' P1 F3' 89.0(11)
F5' P1 F3' 83.6(14)
F2 P1 F3' 87.4(7)
F5 P1 F3' 75.2(9)
F1 P1 F3' 109.2(8)
F2' P1 F3' 84.6(9)
F1' P1 F3' 83.9(9)
F4 P1 F3' 164.7(8)
F6 P1 F3' 94.3(6)

loop_
_geom_bond_atom_site_label_1
_geom_bond_atom_site_label_2
_geom_bond_distance
N2 C18 1.482(4)
N2 C15 1.502(4)
N2 C14 1.503(3)
N2 H2A 0.9100
C11 C10 1.362(4)
C11 C12 1.378(4)
C11 C14 1.513(4)
C2 C3 1.396(4)
C2 C1 1.409(4)
C2 C7 1.440(4)
C8 C9 1.377(4)
C8 C13 1.384(4)
C8 C1 1.492(4)
N1 C7 1.142(4)
C1 C6 1.386(4)
C3 C4 1.375(5)
C3 H3A 0.9300
C15 C16 1.502(5)
C15 H15A 0.9700
C15 H15B 0.9700
C10 C9 1.384(4)
C10 H10A 0.9300
C9 H9A 0.9300
C14 H14A 0.9700
C14 H14B 0.9700
C12 C13 1.384(5)
C12 H12A 0.9300
O1 C16 1.403(5)
O1 C17 1.423(5)
C13 H13A 0.9300
C6 C5 1.385(5)
C6 H6A 0.9300
C4 C5 1.370(5)
C4 H4A 0.9300
C18 C17 1.516(5)
C18 H18A 0.9700
C18 H18B 0.9700
C16 H16A 0.9700
C16 H16B 0.9700
C5 H5A 0.9300
C17 H17A 0.9700
C17 H17B 0.9700
P1 F4' 1.421(17)
P1 F6' 1.463(16)
P1 F5' 1.51(2)
P1 F2 1.527(8)
P1 F3 1.536(9)
P1 F5 1.543(9)
P1 F1 1.574(7)
P1 F2' 1.597(15)
P1 F1' 1.610(14)
P1 F4 1.615(9)
P1 F6 1.616(7)
P1 F3' 1.678(17)

loop_
_geom_hbond_atom_site_label_D
_geom_hbond_atom_site_label_H
_geom_hbond_atom_site_label_A
_geom_hbond_site_symmetry_A
_geom_hbond_distance_DH
_geom_hbond_distance_HA
_geom_hbond_distance_DA
_geom_hbond_angle_DHA
N2 H2A N1 6_556 0.91 2.04 2.942(4) 170.5
C10 H10A F1 4_545 0.93 2.43 3.296(9) 155.3
C14 H14A F3 . 0.97 2.39 3.355(12) 170.6
C15 H15A F6 . 0.97 2.46 3.377(8) 158.2
C15 H15B F3 4_545 0.97 2.48 3.412(10) 161.0
C15 H15B F3' 4_545 0.97 2.54 3.51(2) 172
C10 H10A F1' 4_545 0.93 2.45 3.26(2) 145
C14 H14B F1' 4_545 0.97 2.38 3.097(16) 130
C5 H5A F2' 3_555 0.93 2.48 3.41(2) 178
C17 H17B F6' 7_556 0.97 2.47 3.29(3) 143
